data_2108769
loop_
_publ_author_name
'Feng, Tao'
'Li, Li-Li'
'Li, Ya-Juan'
'Dong, Wen-Kui'

_publ_section_title
;
 A half-salamo-based pyridine-containing ligand and its novel Ni^II^
 complexes including different auxiliary ligands: syntheses, structures,
 fluorescence properties, DFT calculations and Hirshfeld surface analysis
;
_journal_coeditor_code RA5088
_journal_issue 1
_journal_name_full 'Acta Crystallographica Section B'
_journal_page_first 168
_journal_page_last 181
_journal_paper_doi 10.1107/S2052520620016157
_journal_volume 77
_journal_year 2021
_chemical_formula_iupac '[Ni2 (C16 H16 N3 O4)2 (N3)2]'
_chemical_formula_moiety 'C32 H32 N12 Ni2 O8'
_chemical_formula_sum 'C32 H32 N12 Ni2 O8'
_chemical_formula_weight 830.11
_chemical_name_systematic
Bis{\m-2-methoxy-6-[8-(pyridin-2-yl)-3,6-dioxa-2,7-diazaocta-1,7-dien-1-yl]phenolato}bis[azidonickel(II)]
_space_group_crystal_system monoclinic
_space_group_IT_number 14
_space_group_name_Hall '-P 2yn'
_space_group_name_H-M_alt 'P 1 21/n 1'
_atom_sites_solution_hydrogens geom
_atom_sites_solution_primary direct
_audit_creation_date 2020-09-03
_audit_creation_method
;
Olex2 1.2
(compiled 2015.01.26 svn.r3150 for OlexSys, GUI svn.r4998)
;
_cell_angle_alpha 90
_cell_angle_beta 96.348(2)
_cell_angle_gamma 90
_cell_formula_units_Z 2
_cell_length_a 11.6387(4)
_cell_length_b 10.0171(4)
_cell_length_c 14.7940(6)
_cell_measurement_reflns_used 5276
_cell_measurement_temperature 173(2)
_cell_measurement_theta_max 74.31
_cell_measurement_theta_min 5.12
_cell_volume 1714.20(11)
_computing_cell_refinement 'SAINT (Bruker, 2016)'
_computing_data_collection 'APEX3 (Bruker, 2016)'
_computing_data_reduction 'SAINT (Bruker, 2016)'
_computing_molecular_graphics 'OLEX2 (Dolomanov et al., 2009)'
_computing_publication_material 'OLEX2 (Dolomanov et al., 2009)'
_computing_structure_refinement 'SHELXL2018 (Sheldrick, 2015)'
_computing_structure_solution 'SIR2004 (Burla et al., 2007)'
_diffrn_ambient_temperature 173.0
_diffrn_measured_fraction_theta_full 0.991
_diffrn_measured_fraction_theta_max 0.982
_diffrn_measurement_device_type 'Bruker D8 Venture'
_diffrn_measurement_method '\f and \w scans'
_diffrn_radiation_type CuK\a
_diffrn_radiation_wavelength 1.54178
_diffrn_reflns_av_R_equivalents 0.0498
_diffrn_reflns_av_unetI/netI 0.0463
_diffrn_reflns_Laue_measured_fraction_full 0.991
_diffrn_reflns_Laue_measured_fraction_max 0.982
_diffrn_reflns_limit_h_max 14
_diffrn_reflns_limit_h_min -14
_diffrn_reflns_limit_k_max 8
_diffrn_reflns_limit_k_min -12
_diffrn_reflns_limit_l_max 18
_diffrn_reflns_limit_l_min -13
_diffrn_reflns_number 10646
_diffrn_reflns_point_group_measured_fraction_full 0.991
_diffrn_reflns_point_group_measured_fraction_max 0.982
_diffrn_reflns_theta_full 67.679
_diffrn_reflns_theta_max 74.336
_diffrn_reflns_theta_min 5.120
_exptl_absorpt_coefficient_mu 1.975
_exptl_absorpt_correction_T_max 0.7538
_exptl_absorpt_correction_T_min 0.6243
_exptl_absorpt_correction_type multi-scan
_exptl_absorpt_process_details '(SADABS; Bruker, 2016)'
_exptl_crystal_density_diffrn 1.608
_exptl_crystal_description block
_exptl_crystal_F_000 856
_exptl_crystal_size_max 0.25
_exptl_crystal_size_mid 0.23
_exptl_crystal_size_min 0.22
_refine_diff_density_max 1.655
_refine_diff_density_min -0.871
_refine_diff_density_rms 0.090
_refine_ls_extinction_method none
_refine_ls_goodness_of_fit_ref 1.074
_refine_ls_hydrogen_treatment constr
_refine_ls_matrix_type full
_refine_ls_number_parameters 245
_refine_ls_number_reflns 3441
_refine_ls_number_restraints 0
_refine_ls_restrained_S_all 1.074
_refine_ls_R_factor_all 0.0679
_refine_ls_R_factor_gt 0.0570
_refine_ls_shift/su_max 0.000
_refine_ls_shift/su_mean 0.000
_refine_ls_structure_factor_coef Fsqd
_refine_ls_weighting_details 'w=1/[\s^2^(Fo^2^)+(0.1022P)^2^+1.4134P] where P=(Fo^2^+2Fc^2^)/3'
_refine_ls_weighting_scheme calc
_refine_ls_wR_factor_gt 0.1587
_refine_ls_wR_factor_ref 0.1752
_reflns_Friedel_coverage 0.000
_reflns_number_gt 2893
_reflns_number_total 3441
_reflns_threshold_expression 'I > 2\s(I)'
_cod_data_source_file ra5088sup1.cif
_cod_data_source_block 2
_cod_depositor_comments 'Adding full bibliography for 2108768--2108770.cif.'
_cod_database_code 2108769
_cod_database_fobs_code 2108769
_publcif_datablock.id {37ba157d-c795-4209-966f-263fed5f13da}

_shelx_space_group_comment
;
The symmetry employed for this shelxl refinement is uniquely defined
by the following loop, which should always be used as a source of
symmetry information in preference to the above space-group names.
They are only intended as comments.
;
_shelx_estimated_absorpt_t_max 0.671
_shelx_estimated_absorpt_t_min 0.638
_olex2_refinement_description
;
1. Fixed Uiso
 At 1.2 times of:
  All C(H) groups, All C(H,H) groups
 At 1.5 times of:
  All C(H,H,H) groups
2.a Secondary CH2 refined with riding coordinates:
 C7(H7a,H7b), C8(H8a,H8b)
2.b Aromatic/amide H refined with riding coordinates:
 C2(H2), C3(H3), C4(H4), C5(H5), C6(H6), C9(H9), C13(H13), C14(H14), C15(H15)
2.c Idealised Me refined as rotating group:
 C16(H16a,H16b,H16c)
;
_shelx_shelxl_version_number 2014/7
_olex2_submission_special_instructions 'No special instructions were received'

loop_
_space_group_symop_operation_xyz
'x, y, z'
'-x+1/2, y+1/2, -z+1/2'
'-x, -y, -z'
'x-1/2, -y-1/2, z-1/2'

loop_
_atom_site_label
_atom_site_type_symbol
_atom_site_fract_x
_atom_site_fract_y
_atom_site_fract_z
_atom_site_U_iso_or_equiv
_atom_site_adp_type
_atom_site_occupancy
_atom_site_site_symmetry_order
_atom_site_calc_flag
_atom_site_refinement_flags_posn
_atom_site_refinement_flags_adp
_atom_site_refinement_flags_occupancy
_atom_site_disorder_assembly
_atom_site_disorder_group
Ni1 Ni 0.37415(4) 0.46255(5) 0.44928(3) 0.0254(2) Uani 1 1 d . . . . .
O1 O 0.1664(2) 0.6556(3) 0.36789(19) 0.0433(6) Uani 1 1 d . . . . .
N1 N 0.4428(2) 0.4369(3) 0.32914(18) 0.0286(6) Uani 1 1 d . . . . .
C1 C 0.4043(3) 0.5229(4) 0.2631(2) 0.0338(7) Uani 1 1 d . . . . .
O2 O 0.2038(2) 0.5426(3) 0.59677(19) 0.0428(6) Uani 1 1 d . . . . .
N2 N 0.2661(2) 0.5834(3) 0.35839(19) 0.0310(6) Uani 1 1 d . . . . .
C2 C 0.4492(4) 0.5263(5) 0.1805(2) 0.0448(9) Uani 1 1 d . . . . .
H2 H 0.4235 0.5912 0.1360 0.054 Uiso 1 1 calc R . . . .
N3 N 0.3009(2) 0.4672(3) 0.57422(18) 0.0308(6) Uani 1 1 d . . . . .
O3 O 0.50989(18) 0.3702(2) 0.51820(15) 0.0283(5) Uani 1 1 d . . . . .
C3 C 0.5319(4) 0.4338(5) 0.1638(3) 0.0532(11) Uani 1 1 d . . . . .
H3 H 0.5643 0.4343 0.1076 0.064 Uiso 1 1 calc R . . . .
N4 N 0.2761(2) 0.2905(3) 0.41633(19) 0.0334(6) Uani 1 1 d . . . . .
O4 O 0.6290(2) 0.1485(3) 0.5024(2) 0.0466(7) Uani 1 1 d . . . . .
C4 C 0.5668(3) 0.3414(5) 0.2289(3) 0.0497(11) Uani 1 1 d . . . . .
H4 H 0.6206 0.2740 0.2171 0.060 Uiso 1 1 calc R . . . .
N5 N 0.1983(2) 0.2607(3) 0.4584(2) 0.0334(6) Uani 1 1 d . . . . .
C5 C 0.5232(3) 0.3465(4) 0.3127(3) 0.0380(8) Uani 1 1 d . . . . .
H5 H 0.5507 0.2850 0.3591 0.046 Uiso 1 1 calc R . . . .
C6 C 0.3054(3) 0.6040(4) 0.2822(2) 0.0346(7) Uani 1 1 d . . . . .
H6 H 0.2720 0.6686 0.2402 0.041 Uiso 1 1 calc R . . . .
N6 N 0.1220(3) 0.2283(4) 0.4983(3) 0.0495(8) Uani 1 1 d . . . . .
C7 C 0.1122(3) 0.6059(4) 0.4440(3) 0.0442(9) Uani 1 1 d . . . . .
H7A H 0.1098 0.5072 0.4415 0.053 Uiso 1 1 calc R . . . .
H7B H 0.0316 0.6388 0.4398 0.053 Uiso 1 1 calc R . . . .
C8 C 0.1762(3) 0.6494(4) 0.5339(3) 0.0434(9) Uani 1 1 d . . . . .
H8A H 0.2487 0.6944 0.5220 0.052 Uiso 1 1 calc R . . . .
H8B H 0.1282 0.7156 0.5624 0.052 Uiso 1 1 calc R . . . .
C9 C 0.3250(3) 0.3787(4) 0.6361(2) 0.0369(8) Uani 1 1 d . . . . .
H9 H 0.2822 0.3824 0.6871 0.044 Uiso 1 1 calc R . . . .
C10 C 0.4101(3) 0.2741(4) 0.6363(2) 0.0368(7) Uani 1 1 d . . . . .
C11 C 0.4935(3) 0.2692(3) 0.5740(2) 0.0323(7) Uani 1 1 d . . . . .
C12 C 0.5614(3) 0.1519(4) 0.5726(3) 0.0417(9) Uani 1 1 d . . . . .
C13 C 0.5552(4) 0.0515(4) 0.6354(4) 0.0532(12) Uani 1 1 d . . . . .
H13 H 0.6024 -0.0256 0.6337 0.064 Uiso 1 1 calc R . . . .
C14 C 0.4789(4) 0.0638(5) 0.7018(3) 0.0587(13) Uani 1 1 d . . . . .
H14 H 0.4775 -0.0029 0.7474 0.070 Uiso 1 1 calc R . . . .
C15 C 0.4067(4) 0.1709(5) 0.7014(3) 0.0497(10) Uani 1 1 d . . . . .
H15 H 0.3532 0.1764 0.7454 0.060 Uiso 1 1 calc R . . . .
C16 C 0.7052(4) 0.0362(4) 0.4985(4) 0.0591(13) Uani 1 1 d . . . . .
H16A H 0.6600 -0.0465 0.4950 0.089 Uiso 1 1 calc GR . . . .
H16B H 0.7609 0.0347 0.5533 0.089 Uiso 1 1 calc GR . . . .
H16C H 0.7468 0.0438 0.4446 0.089 Uiso 1 1 calc GR . . . .

loop_
_atom_site_aniso_label
_atom_site_aniso_U_11
_atom_site_aniso_U_22
_atom_site_aniso_U_33
_atom_site_aniso_U_23
_atom_site_aniso_U_13
_atom_site_aniso_U_12
Ni1 0.0284(3) 0.0272(3) 0.0208(3) 0.00201(19) 0.0037(2) 0.00154(19)
O1 0.0320(11) 0.0504(16) 0.0477(15) 0.0097(12) 0.0060(10) 0.0157(11)
N1 0.0275(11) 0.0358(14) 0.0235(12) -0.0025(11) 0.0070(10) -0.0004(11)
C1 0.0355(16) 0.0406(19) 0.0245(15) 0.0000(13) 0.0000(12) -0.0059(14)
O2 0.0476(14) 0.0475(16) 0.0372(14) 0.0004(11) 0.0227(11) 0.0065(12)
N2 0.0278(12) 0.0331(14) 0.0317(14) 0.0018(11) 0.0008(10) 0.0032(11)
C2 0.051(2) 0.060(3) 0.0237(16) -0.0012(16) 0.0060(15) -0.0112(18)
N3 0.0368(14) 0.0338(15) 0.0233(13) -0.0034(10) 0.0097(11) -0.0025(11)
O3 0.0308(10) 0.0238(10) 0.0293(11) 0.0046(8) -0.0010(8) -0.0018(8)
C3 0.052(2) 0.076(3) 0.036(2) -0.014(2) 0.0204(17) -0.016(2)
N4 0.0373(13) 0.0338(15) 0.0296(13) -0.0008(11) 0.0056(11) -0.0038(12)
O4 0.0392(12) 0.0296(13) 0.0705(19) 0.0075(13) 0.0038(12) 0.0061(10)
C4 0.0368(17) 0.061(3) 0.054(2) -0.028(2) 0.0186(16) -0.0024(17)
N5 0.0366(13) 0.0270(14) 0.0365(14) -0.0019(11) 0.0037(12) 0.0011(11)
C5 0.0322(15) 0.040(2) 0.0424(19) -0.0109(16) 0.0075(13) -0.0002(14)
C6 0.0345(15) 0.0417(19) 0.0264(15) 0.0060(14) -0.0016(12) 0.0017(14)
N6 0.0500(17) 0.0426(19) 0.061(2) -0.0066(16) 0.0278(16) -0.0070(15)
C7 0.0314(15) 0.048(2) 0.055(2) 0.0041(18) 0.0134(15) 0.0066(15)
C8 0.0480(19) 0.037(2) 0.049(2) -0.0037(16) 0.0204(16) 0.0072(15)
C9 0.0467(18) 0.0400(19) 0.0250(15) -0.0004(14) 0.0088(13) -0.0134(15)
C10 0.0439(17) 0.0370(18) 0.0281(16) 0.0076(14) -0.0018(13) -0.0091(15)
C11 0.0344(14) 0.0280(16) 0.0318(16) 0.0083(13) -0.0085(12) -0.0070(12)
C12 0.0340(16) 0.0317(18) 0.057(2) 0.0104(16) -0.0070(15) -0.0020(14)
C13 0.043(2) 0.037(2) 0.075(3) 0.022(2) -0.013(2) -0.0048(16)
C14 0.064(3) 0.053(3) 0.055(3) 0.032(2) -0.013(2) -0.009(2)
C15 0.057(2) 0.053(2) 0.038(2) 0.0162(18) -0.0016(17) -0.0137(19)
C16 0.0387(19) 0.034(2) 0.101(4) 0.003(2) -0.005(2) 0.0117(16)

loop_
_atom_type_symbol
_atom_type_description
_atom_type_scat_dispersion_real
_atom_type_scat_dispersion_imag
_atom_type_scat_source
C C 0.0181 0.0091 'International Tables Vol C Tables 4.2.6.8 and 6.1.1.4'
H H 0.0000 0.0000 'International Tables Vol C Tables 4.2.6.8 and 6.1.1.4'
N N 0.0311 0.0180 'International Tables Vol C Tables 4.2.6.8 and 6.1.1.4'
Ni Ni -3.0029 0.5091 'International Tables Vol C Tables 4.2.6.8 and 6.1.1.4'
O O 0.0492 0.0322 'International Tables Vol C Tables 4.2.6.8 and 6.1.1.4'

loop_
_geom_angle_atom_site_label_1
_geom_angle_atom_site_label_2
_geom_angle_atom_site_label_3
_geom_angle
_geom_angle_site_symmetry_1
_geom_angle_site_symmetry_3
_geom_angle_publ_flag
N1 Ni1 N2 77.38(11) . . ?
N1 Ni1 N3 174.01(12) . . ?
N1 Ni1 O3 89.79(10) . 3_666 ?
N1 Ni1 N4 87.11(11) . . ?
N2 Ni1 N3 105.87(11) . . ?
N2 Ni1 O3 90.58(10) . 3_666 ?
N3 Ni1 O3 95.16(10) . 3_666 ?
O3 Ni1 N1 91.27(10) . . ?
O3 Ni1 N2 164.67(10) . . ?
O3 Ni1 N3 86.39(10) . . ?
O3 Ni1 O3 78.96(9) . 3_666 ?
O3 Ni1 N4 96.70(10) . . ?
N4 Ni1 N2 93.03(11) . . ?
N4 Ni1 N3 87.69(11) . . ?
N4 Ni1 O3 174.62(10) . 3_666 ?
N2 O1 C7 110.0(3) . . ?
C1 N1 Ni1 114.9(2) . . ?
C1 N1 C5 119.0(3) . . ?
C5 N1 Ni1 126.1(2) . . ?
N1 C1 C2 122.1(4) . . ?
N1 C1 C6 115.0(3) . . ?
C2 C1 C6 122.7(3) . . ?
N3 O2 C8 111.7(2) . . ?
O1 N2 Ni1 132.7(2) . . ?
C6 N2 Ni1 114.0(2) . . ?
C6 N2 O1 112.9(3) . . ?
C1 C2 H2 120.6 . . ?
C3 C2 C1 118.8(4) . . ?
C3 C2 H2 120.6 . . ?
O2 N3 Ni1 128.3(2) . . ?
C9 N3 Ni1 122.0(2) . . ?
C9 N3 O2 108.3(3) . . ?
Ni1 O3 Ni1 101.04(9) . 3_666 ?
C11 O3 Ni1 125.20(18) . 3_666 ?
C11 O3 Ni1 120.37(19) . . ?
C2 C3 H3 120.4 . . ?
C4 C3 C2 119.2(4) . . ?
C4 C3 H3 120.4 . . ?
N5 N4 Ni1 120.7(2) . . ?
C12 O4 C16 117.2(3) . . ?
C3 C4 H4 120.2 . . ?
C3 C4 C5 119.7(4) . . ?
C5 C4 H4 120.2 . . ?
N6 N5 N4 178.2(4) . . ?
N1 C5 C4 121.1(4) . . ?
N1 C5 H5 119.5 . . ?
C4 C5 H5 119.5 . . ?
C1 C6 H6 121.7 . . ?
N2 C6 C1 116.5(3) . . ?
N2 C6 H6 121.7 . . ?
O1 C7 H7A 109.2 . . ?
O1 C7 H7B 109.2 . . ?
O1 C7 C8 111.9(3) . . ?
H7A C7 H7B 107.9 . . ?
C8 C7 H7A 109.2 . . ?
C8 C7 H7B 109.2 . . ?
O2 C8 C7 114.1(3) . . ?
O2 C8 H8A 108.7 . . ?
O2 C8 H8B 108.7 . . ?
C7 C8 H8A 108.7 . . ?
C7 C8 H8B 108.7 . . ?
H8A C8 H8B 107.6 . . ?
N3 C9 H9 116.6 . . ?
N3 C9 C10 126.9(3) . . ?
C10 C9 H9 116.6 . . ?
C11 C10 C9 123.1(3) . . ?
C11 C10 C15 119.5(4) . . ?
C15 C10 C9 117.4(3) . . ?
O3 C11 C10 122.3(3) . . ?
O3 C11 C12 120.1(3) . . ?
C10 C11 C12 117.6(3) . . ?
O4 C12 C11 113.5(3) . . ?
O4 C12 C13 124.8(4) . . ?
C13 C12 C11 121.6(4) . . ?
C12 C13 H13 120.2 . . ?
C12 C13 C14 119.6(4) . . ?
C14 C13 H13 120.2 . . ?
C13 C14 H14 119.9 . . ?
C15 C14 C13 120.3(4) . . ?
C15 C14 H14 119.9 . . ?
C10 C15 H15 119.5 . . ?
C14 C15 C10 120.9(4) . . ?
C14 C15 H15 119.5 . . ?
O4 C16 H16A 109.5 . . ?
O4 C16 H16B 109.5 . . ?
O4 C16 H16C 109.5 . . ?
H16A C16 H16B 109.5 . . ?
H16A C16 H16C 109.5 . . ?
H16B C16 H16C 109.5 . . ?

loop_
_geom_bond_atom_site_label_1
_geom_bond_atom_site_label_2
_geom_bond_distance
_geom_bond_site_symmetry_2
_geom_bond_publ_flag
Ni1 N1 2.044(3) . ?
Ni1 N2 2.117(3) . ?
Ni1 N3 2.120(3) . ?
Ni1 O3 2.009(2) . ?
Ni1 O3 2.172(2) 3_666 ?
Ni1 N4 2.095(3) . ?
O1 N2 1.388(3) . ?
O1 C7 1.439(5) . ?
N1 C1 1.342(4) . ?
N1 C5 1.343(4) . ?
C1 C2 1.381(5) . ?
C1 C6 1.462(5) . ?
O2 N3 1.429(4) . ?
O2 C8 1.431(5) . ?
N2 C6 1.279(4) . ?
C2 H2 0.9500 . ?
C2 C3 1.379(7) . ?
N3 C9 1.283(5) . ?
O3 Ni1 2.172(2) 3_666 ?
O3 C11 1.333(4) . ?
C3 H3 0.9500 . ?
C3 C4 1.365(7) . ?
N4 N5 1.192(4) . ?
O4 C12 1.371(5) . ?
O4 C16 1.438(4) . ?
C4 H4 0.9500 . ?
C4 C5 1.391(5) . ?
N5 N6 1.165(4) . ?
C5 H5 0.9500 . ?
C6 H6 0.9500 . ?
C7 H7A 0.9900 . ?
C7 H7B 0.9900 . ?
C7 C8 1.515(6) . ?
C8 H8A 0.9900 . ?
C8 H8B 0.9900 . ?
C9 H9 0.9500 . ?
C9 C10 1.442(5) . ?
C10 C11 1.411(5) . ?
C10 C15 1.417(5) . ?
C11 C12 1.418(5) . ?
C12 C13 1.376(6) . ?
C13 H13 0.9500 . ?
C13 C14 1.400(8) . ?
C14 H14 0.9500 . ?
C14 C15 1.363(7) . ?
C15 H15 0.9500 . ?
C16 H16A 0.9800 . ?
C16 H16B 0.9800 . ?
C16 H16C 0.9800 . ?
